data_2229567
loop_
_publ_author_name
'Qadri, Tahir'
'Anis, Itrat'
'Shah, M. R.'
'Ng, Seik Weng'

_publ_section_title
;
 Bis[3-(2<i>H</i>-benzotriazol-2-yl)-2-(prop-2-ynyloxy)-5-(2,4,4-trimethylpentan-2-yl)phenyl]methane
;
_journal_coeditor_code ZS2092
_journal_issue 3
_journal_name_full 'Acta Crystallographica Section E'
_journal_page_first o738
_journal_paper_doi 10.1107/S1600536811006374
_journal_volume 67
_journal_year 2011
_chemical_formula_moiety 'C47 H54 N6 O2'
_chemical_formula_sum 'C47 H54 N6 O2'
_chemical_formula_weight 734.96
_chemical_name_common
;
Bis[3-(2<i>H</i>-benzotriazol-2-yl)-2-(prop-2-ynyloxy)-5-(2,4,4-
trimethylpentan-2-yl)phenyl]methane
;
_chemical_name_systematic
;
2-(3-{[3-(1,2,3-benzotriazol-2-yl)-2-(prop-2-yn-1-yloxy)-5-(2,4,4-
trimethylpentan-2-yl)phenyl]methyl}-2-(prop-2-yn-1-yloxy)-5-(2,4,4-
trimethylpentan-2-yl)phenyl)-1,2,3-benzotriazole
;
_space_group_IT_number 2
_symmetry_cell_setting triclinic
_symmetry_space_group_name_Hall '-P 1'
_symmetry_space_group_name_H-M 'P -1'
_atom_sites_solution_hydrogens geom
_atom_sites_solution_primary direct
_atom_sites_solution_secondary difmap
_audit_creation_method SHELXL-97
_cell_angle_alpha 104.808(3)
_cell_angle_beta 103.706(3)
_cell_angle_gamma 100.642(3)
_cell_formula_units_Z 2
_cell_length_a 11.4805(4)
_cell_length_b 13.8247(4)
_cell_length_c 14.6180(6)
_cell_measurement_reflns_used 6715
_cell_measurement_temperature 100(2)
_cell_measurement_theta_max 29.3113
_cell_measurement_theta_min 2.4985
_cell_volume 2103.58(14)
_computing_cell_refinement 'CrysAlis PRO (Agilent, 2010)'
_computing_data_collection 'CrysAlis PRO (Agilent, 2010)'
_computing_data_reduction 'CrysAlis PRO (Agilent, 2010)'
_computing_molecular_graphics 'X-SEED (Barbour, 2001)'
_computing_publication_material 'publCIF (Westrip, 2010)'
_computing_structure_refinement 'SHELXL97 (Sheldrick, 2008)'
_computing_structure_solution 'SHELXS97 (Sheldrick, 2008)'
_diffrn_ambient_temperature 100(2)
_diffrn_detector_area_resol_mean 10.4041
_diffrn_measured_fraction_theta_full 0.963
_diffrn_measured_fraction_theta_max 0.963
_diffrn_measurement_device_type 'Agilent SuperNova Dual diffractometer with an Atlas detector'
_diffrn_measurement_method '\w scans'
_diffrn_radiation_monochromator Mirror
_diffrn_radiation_source 'SuperNova (Mo) X-ray Source'
_diffrn_radiation_type MoK\a
_diffrn_radiation_wavelength 0.71073
_diffrn_reflns_av_R_equivalents 0.0311
_diffrn_reflns_av_sigmaI/netI 0.0558
_diffrn_reflns_limit_h_max 14
_diffrn_reflns_limit_h_min -11
_diffrn_reflns_limit_k_max 17
_diffrn_reflns_limit_k_min -17
_diffrn_reflns_limit_l_max 18
_diffrn_reflns_limit_l_min -18
_diffrn_reflns_number 17578
_diffrn_reflns_theta_full 27.50
_diffrn_reflns_theta_max 27.50
_diffrn_reflns_theta_min 2.50
_diffrn_standards_number 0
_exptl_absorpt_coefficient_mu 0.072
_exptl_absorpt_correction_T_max 1.00000
_exptl_absorpt_correction_T_min 0.82173
_exptl_absorpt_correction_type multi-scan
_exptl_absorpt_process_details '(CrysAlis PRO; Agilent, 2010)'
_exptl_crystal_colour Beige
_exptl_crystal_density_diffrn 1.160
_exptl_crystal_density_method 'not measured'
_exptl_crystal_description Block
_exptl_crystal_F_000 788
_exptl_crystal_size_max 0.30
_exptl_crystal_size_mid 0.25
_exptl_crystal_size_min 0.20
_refine_diff_density_max 0.467
_refine_diff_density_min -0.298
_refine_ls_extinction_method none
_refine_ls_goodness_of_fit_ref 1.011
_refine_ls_hydrogen_treatment mixed
_refine_ls_matrix_type full
_refine_ls_number_parameters 514
_refine_ls_number_reflns 9290
_refine_ls_number_restraints 2
_refine_ls_restrained_S_all 1.011
_refine_ls_R_factor_all 0.0726
_refine_ls_R_factor_gt 0.0512
_refine_ls_shift/su_max 0.001
_refine_ls_shift/su_mean 0.001
_refine_ls_structure_factor_coef Fsqd
_refine_ls_weighting_details 'calc w=1/[\s^2^(Fo^2^)+(0.0421P)^2^+1.0461P] where P=(Fo^2^+2Fc^2^)/3'
_refine_ls_weighting_scheme calc
_refine_ls_wR_factor_gt 0.1117
_refine_ls_wR_factor_ref 0.1271
_reflns_number_gt 6994
_reflns_number_total 9290
_reflns_threshold_expression 'I>2\s(I) '
_cod_data_source_file zs2092.cif
_cod_data_source_block I
_cod_database_code 2229567
_cod_database_fobs_code 2229567

loop_
_symmetry_equiv_pos_as_xyz
'x, y, z'
'-x, -y, -z'

loop_
_atom_site_type_symbol
_atom_site_label
_atom_site_fract_x
_atom_site_fract_y
_atom_site_fract_z
_atom_site_U_iso_or_equiv
_atom_site_adp_type
_atom_site_calc_flag
_atom_site_refinement_flags
_atom_site_occupancy
_atom_site_disorder_assembly
_atom_site_disorder_group
O O1 0.62069(10) 0.57849(8) 0.68366(8) 0.0181(2) Uani d . 1 . .
O O2 0.46427(10) 0.92915(9) 0.74295(8) 0.0180(2) Uani d . 1 . .
N N1 0.75682(14) 0.48200(11) 0.55515(11) 0.0253(3) Uani d . 1 . .
N N2 0.79630(13) 0.58497(10) 0.58114(10) 0.0175(3) Uani d . 1 . .
N N3 0.91866(13) 0.62735(11) 0.61580(10) 0.0210(3) Uani d . 1 . .
N N4 0.63903(13) 1.12608(10) 1.02490(10) 0.0191(3) Uani d . 1 . .
N N5 0.62242(12) 1.07152(10) 0.93082(9) 0.0170(3) Uani d . 1 . .
N N6 0.62881(13) 1.12402(11) 0.86637(10) 0.0208(3) Uani d . 1 . .
C C1 0.86471(17) 0.45397(14) 0.57584(13) 0.0243(4) Uani d . 1 . .
C C2 0.8856(2) 0.35465(16) 0.56490(17) 0.0382(5) Uani d . 1 . .
H H2 0.8190 0.2935 0.5382 0.046 Uiso calc R 1 . .
C C3 1.0059(2) 0.35097(17) 0.59449(17) 0.0418(6) Uani d . 1 . .
H H3 1.0231 0.2854 0.5892 0.050 Uiso calc R 1 . .
C C4 1.1068(2) 0.44130(18) 0.63295(14) 0.0368(5) Uani d . 1 . .
H H4 1.1891 0.4345 0.6529 0.044 Uiso calc R 1 . .
C C5 1.08845(18) 0.53777(16) 0.64196(13) 0.0313(4) Uani d . 1 . .
H H5 1.1561 0.5981 0.6666 0.038 Uiso calc R 1 . .
C C6 0.96427(16) 0.54370(14) 0.61302(12) 0.0218(4) Uani d . 1 . .
C C7 0.71225(15) 0.64916(12) 0.57571(11) 0.0164(3) Uani d . 1 . .
C C8 0.62335(15) 0.64286(12) 0.62555(11) 0.0160(3) Uani d . 1 . .
C C9 0.54520(14) 0.70952(12) 0.62302(11) 0.0159(3) Uani d . 1 . .
C C10 0.55881(15) 0.77843(12) 0.56992(11) 0.0169(3) Uani d . 1 . .
H H10 0.5046 0.8226 0.5672 0.020 Uiso calc R 1 . .
C C11 0.64859(15) 0.78633(12) 0.52001(11) 0.0165(3) Uani d . 1 . .
C C12 0.72566(15) 0.71951(12) 0.52388(11) 0.0175(3) Uani d . 1 . .
H H12 0.7876 0.7222 0.4909 0.021 Uiso calc R 1 . .
C C13 0.52191(16) 0.48396(12) 0.63901(12) 0.0214(4) Uani d . 1 . .
H H13A 0.5508 0.4290 0.5995 0.026 Uiso calc R 1 . .
H H13B 0.4500 0.4956 0.5944 0.026 Uiso calc R 1 . .
C C14 0.48590(16) 0.45259(13) 0.71871(13) 0.0227(4) Uani d . 1 . .
C C15 0.45817(19) 0.42907(15) 0.78391(15) 0.0319(4) Uani d D 1 . .
C C16 0.66093(15) 0.86743(13) 0.46638(12) 0.0187(3) Uani d . 1 . .
C C17 0.53433(16) 0.84807(14) 0.38963(12) 0.0229(4) Uani d . 1 . .
H H17A 0.5128 0.7787 0.3416 0.034 Uiso calc R 1 . .
H H17B 0.5391 0.9001 0.3550 0.034 Uiso calc R 1 . .
H H17C 0.4705 0.8531 0.4235 0.034 Uiso calc R 1 . .
C C18 0.75675(17) 0.85806(14) 0.40902(13) 0.0237(4) Uani d . 1 . .
H H18A 0.7281 0.7915 0.3558 0.036 Uiso calc R 1 . .
H H18B 0.8367 0.8619 0.4543 0.036 Uiso calc R 1 . .
H H18C 0.7665 0.9147 0.3803 0.036 Uiso calc R 1 . .
C C19 0.68883(15) 0.97889(12) 0.53917(12) 0.0193(3) Uani d . 1 . .
H H19A 0.6861 1.0258 0.4981 0.023 Uiso calc R 1 . .
H H19B 0.6176 0.9802 0.5661 0.023 Uiso calc R 1 . .
C C20 0.80758(16) 1.03051(13) 0.62902(13) 0.0227(4) Uani d . 1 . .
C C21 0.8235(2) 0.97002(15) 0.70266(14) 0.0368(5) Uani d . 1 . .
H H21A 0.8414 0.9048 0.6723 0.055 Uiso calc R 1 . .
H H21B 0.7469 0.9552 0.7210 0.055 Uiso calc R 1 . .
H H21C 0.8924 1.0112 0.7621 0.055 Uiso calc R 1 . .
C C22 0.79155(19) 1.13578(14) 0.68323(14) 0.0295(4) Uani d . 1 . .
H H22A 0.8666 1.1738 0.7387 0.044 Uiso calc R 1 . .
H H22B 0.7200 1.1248 0.7084 0.044 Uiso calc R 1 . .
H H22C 0.7779 1.1759 0.6371 0.044 Uiso calc R 1 . .
C C23 0.92515(19) 1.05220(19) 0.59749(16) 0.0462(6) Uani d . 1 . .
H H23A 0.9497 0.9877 0.5772 0.069 Uiso calc R 1 . .
H H23B 0.9923 1.1028 0.6533 0.069 Uiso calc R 1 . .
H H23C 0.9088 1.0800 0.5418 0.069 Uiso calc R 1 . .
C C24 0.45816(15) 0.71523(12) 0.68700(11) 0.0173(3) Uani d . 1 . .
H H24A 0.3871 0.7399 0.6573 0.021 Uiso calc R 1 . .
H H24B 0.4254 0.6457 0.6914 0.021 Uiso calc R 1 . .
C C25 0.53039(14) 0.78978(12) 0.78966(11) 0.0163(3) Uani d . 1 . .
C C26 0.59913(15) 0.75508(12) 0.86006(12) 0.0172(3) Uani d . 1 . .
H H26 0.5928 0.6829 0.8451 0.021 Uiso calc R 1 . .
C C27 0.67730(15) 0.82160(12) 0.95195(12) 0.0171(3) Uani d . 1 . .
C C28 0.68230(15) 0.92638(12) 0.97296(12) 0.0171(3) Uani d . 1 . .
H H28 0.7345 0.9739 1.0348 0.020 Uiso calc R 1 . .
C C29 0.61161(15) 0.96223(12) 0.90424(12) 0.0165(3) Uani d . 1 . .
C C30 0.53422(14) 0.89489(12) 0.81258(11) 0.0160(3) Uani d . 1 . .
C C31 0.75537(15) 0.77823(13) 1.02367(12) 0.0191(3) Uani d . 1 . .
C C32 0.66482(18) 0.70338(15) 1.05332(14) 0.0299(4) Uani d . 1 . .
H H32A 0.6130 0.7411 1.0849 0.045 Uiso calc R 1 . .
H H32B 0.7122 0.6746 1.0999 0.045 Uiso calc R 1 . .
H H32C 0.6118 0.6469 0.9940 0.045 Uiso calc R 1 . .
C C33 0.83766(17) 0.86281(14) 1.11939(13) 0.0266(4) Uani d . 1 . .
H H33A 0.7852 0.8932 1.1563 0.040 Uiso calc R 1 . .
H H33B 0.8890 0.9169 1.1030 0.040 Uiso calc R 1 . .
H H33C 0.8914 0.8325 1.1602 0.040 Uiso calc R 1 . .
C C34 0.83234(16) 0.71225(13) 0.97307(13) 0.0229(4) Uani d . 1 . .
H H34A 0.8710 0.6800 1.0214 0.027 Uiso calc R 1 . .
H H34B 0.7716 0.6550 0.9169 0.027 Uiso calc R 1 . .
C C35 0.93593(17) 0.75639(15) 0.93242(13) 0.0274(4) Uani d . 1 . .
C C36 0.89336(18) 0.81043(16) 0.85695(15) 0.0335(5) Uani d . 1 . .
H H36A 0.9604 0.8295 0.8289 0.050 Uiso calc R 1 . .
H H36B 0.8719 0.8731 0.8896 0.050 Uiso calc R 1 . .
H H36C 0.8203 0.7636 0.8038 0.050 Uiso calc R 1 . .
C C37 0.9750(2) 0.66217(19) 0.87945(17) 0.0488(6) Uani d . 1 . .
H H37A 1.0385 0.6850 0.8495 0.073 Uiso calc R 1 . .
H H37B 0.9026 0.6127 0.8276 0.073 Uiso calc R 1 . .
H H37C 1.0088 0.6288 0.9275 0.073 Uiso calc R 1 . .
C C38 1.05044(19) 0.8306(2) 1.01414(16) 0.0518(7) Uani d . 1 . .
H H38A 1.1175 0.8475 0.9854 0.078 Uiso calc R 1 . .
H H38B 1.0775 0.7976 1.0644 0.078 Uiso calc R 1 . .
H H38C 1.0297 0.8943 1.0449 0.078 Uiso calc R 1 . .
C C39 0.36827(15) 0.97167(13) 0.77280(12) 0.0194(3) Uani d . 1 . .
H H39A 0.3669 1.0357 0.7545 0.023 Uiso calc R 1 . .
H H39B 0.3869 0.9901 0.8457 0.023 Uiso calc R 1 . .
C C40 0.24673(17) 0.89734(14) 0.72536(13) 0.0255(4) Uani d . 1 . .
C C41 0.14749(19) 0.83803(16) 0.68885(17) 0.0388(5) Uani d D 1 . .
C C42 0.65798(15) 1.22441(13) 1.02168(12) 0.0190(3) Uani d . 1 . .
C C43 0.68485(16) 1.31885(13) 1.09851(13) 0.0252(4) Uani d . 1 . .
H H43 0.6879 1.3205 1.1644 0.030 Uiso calc R 1 . .
C C44 0.70612(17) 1.40743(14) 1.07339(14) 0.0297(4) Uani d . 1 . .
H H44 0.7256 1.4723 1.1235 0.036 Uiso calc R 1 . .
C C45 0.70014(18) 1.40630(14) 0.97485(15) 0.0314(4) Uani d . 1 . .
H H45 0.7158 1.4702 0.9612 0.038 Uiso calc R 1 . .
C C46 0.67257(18) 1.31596(14) 0.89937(14) 0.0287(4) Uani d . 1 . .
H H46 0.6677 1.3155 0.8335 0.034 Uiso calc R 1 . .
C C47 0.65172(15) 1.22327(13) 0.92390(12) 0.0206(4) Uani d . 1 . .
H H15 0.438(2) 0.4082(16) 0.8366(12) 0.047(6) Uiso d D 1 . .
H H41 0.0684(14) 0.7883(15) 0.6599(17) 0.060(8) Uiso d D 1 . .

loop_
_atom_site_aniso_label
_atom_site_aniso_U_11
_atom_site_aniso_U_22
_atom_site_aniso_U_33
_atom_site_aniso_U_12
_atom_site_aniso_U_13
_atom_site_aniso_U_23
O1 0.0199(6) 0.0156(5) 0.0173(6) 0.0022(5) 0.0042(5) 0.0055(4)
O2 0.0175(6) 0.0234(6) 0.0157(5) 0.0079(5) 0.0059(4) 0.0077(5)
N1 0.0278(8) 0.0169(7) 0.0367(9) 0.0076(6) 0.0168(7) 0.0098(6)
N2 0.0173(7) 0.0162(7) 0.0190(7) 0.0043(6) 0.0067(5) 0.0045(5)
N3 0.0170(7) 0.0241(7) 0.0194(7) 0.0066(6) 0.0041(6) 0.0032(6)
N4 0.0181(7) 0.0212(7) 0.0163(7) 0.0043(6) 0.0068(6) 0.0020(6)
N5 0.0179(7) 0.0175(7) 0.0151(7) 0.0041(6) 0.0052(5) 0.0045(5)
N6 0.0226(8) 0.0192(7) 0.0204(7) 0.0046(6) 0.0052(6) 0.0076(6)
C1 0.0298(10) 0.0250(9) 0.0294(9) 0.0139(8) 0.0182(8) 0.0143(8)
C2 0.0448(13) 0.0301(10) 0.0611(14) 0.0200(10) 0.0348(11) 0.0254(10)
C3 0.0586(15) 0.0444(13) 0.0558(14) 0.0372(12) 0.0393(12) 0.0345(11)
C4 0.0404(12) 0.0596(14) 0.0274(10) 0.0361(11) 0.0160(9) 0.0205(10)
C5 0.0271(10) 0.0448(12) 0.0214(9) 0.0187(9) 0.0047(8) 0.0053(8)
C6 0.0249(9) 0.0289(9) 0.0161(8) 0.0137(8) 0.0079(7) 0.0082(7)
C7 0.0148(8) 0.0148(7) 0.0169(8) 0.0038(6) 0.0029(6) 0.0021(6)
C8 0.0162(8) 0.0162(8) 0.0123(7) 0.0017(6) 0.0019(6) 0.0032(6)
C9 0.0125(8) 0.0162(8) 0.0143(7) 0.0010(6) 0.0017(6) 0.0010(6)
C10 0.0146(8) 0.0178(8) 0.0165(8) 0.0045(6) 0.0030(6) 0.0034(6)
C11 0.0156(8) 0.0170(8) 0.0144(7) 0.0029(6) 0.0027(6) 0.0033(6)
C12 0.0167(8) 0.0186(8) 0.0159(8) 0.0037(7) 0.0060(6) 0.0029(6)
C13 0.0230(9) 0.0166(8) 0.0213(8) 0.0000(7) 0.0069(7) 0.0037(7)
C14 0.0218(9) 0.0188(8) 0.0277(9) 0.0055(7) 0.0079(7) 0.0069(7)
C15 0.0341(11) 0.0338(11) 0.0361(11) 0.0095(9) 0.0170(9) 0.0187(9)
C16 0.0185(8) 0.0212(8) 0.0185(8) 0.0066(7) 0.0062(6) 0.0081(7)
C17 0.0230(9) 0.0247(9) 0.0211(8) 0.0074(7) 0.0043(7) 0.0087(7)
C18 0.0275(10) 0.0266(9) 0.0222(9) 0.0096(8) 0.0119(7) 0.0106(7)
C19 0.0201(9) 0.0193(8) 0.0217(8) 0.0061(7) 0.0082(7) 0.0090(7)
C20 0.0196(9) 0.0252(9) 0.0216(9) 0.0035(7) 0.0076(7) 0.0047(7)
C21 0.0439(13) 0.0253(10) 0.0276(10) 0.0054(9) -0.0077(9) 0.0050(8)
C22 0.0342(11) 0.0227(9) 0.0264(9) 0.0031(8) 0.0053(8) 0.0055(8)
C23 0.0221(11) 0.0617(15) 0.0357(11) -0.0067(10) 0.0102(9) -0.0058(11)
C24 0.0142(8) 0.0182(8) 0.0183(8) 0.0024(6) 0.0051(6) 0.0051(6)
C25 0.0139(8) 0.0190(8) 0.0173(8) 0.0033(6) 0.0077(6) 0.0056(6)
C26 0.0167(8) 0.0170(8) 0.0193(8) 0.0047(7) 0.0079(6) 0.0056(6)
C27 0.0156(8) 0.0212(8) 0.0173(8) 0.0054(7) 0.0078(6) 0.0077(7)
C28 0.0158(8) 0.0199(8) 0.0153(8) 0.0036(7) 0.0062(6) 0.0046(6)
C29 0.0152(8) 0.0160(8) 0.0188(8) 0.0036(6) 0.0073(6) 0.0045(6)
C30 0.0136(8) 0.0218(8) 0.0158(8) 0.0069(7) 0.0065(6) 0.0079(6)
C31 0.0177(8) 0.0218(8) 0.0197(8) 0.0066(7) 0.0068(7) 0.0078(7)
C32 0.0269(10) 0.0400(11) 0.0321(10) 0.0116(9) 0.0109(8) 0.0233(9)
C33 0.0268(10) 0.0315(10) 0.0213(9) 0.0142(8) 0.0040(7) 0.0061(8)
C34 0.0238(9) 0.0244(9) 0.0207(8) 0.0099(7) 0.0044(7) 0.0069(7)
C35 0.0212(9) 0.0398(11) 0.0226(9) 0.0124(8) 0.0077(7) 0.0077(8)
C36 0.0260(10) 0.0461(12) 0.0358(11) 0.0118(9) 0.0164(8) 0.0168(9)
C37 0.0559(15) 0.0667(16) 0.0456(13) 0.0417(13) 0.0297(12) 0.0225(12)
C38 0.0215(11) 0.0903(19) 0.0316(11) 0.0005(12) 0.0081(9) 0.0089(12)
C39 0.0173(8) 0.0222(8) 0.0218(8) 0.0093(7) 0.0073(7) 0.0075(7)
C40 0.0214(10) 0.0267(9) 0.0279(9) 0.0080(8) 0.0074(7) 0.0067(8)
C41 0.0235(11) 0.0349(11) 0.0492(13) 0.0047(9) 0.0092(9) 0.0021(10)
C42 0.0139(8) 0.0204(8) 0.0214(8) 0.0045(7) 0.0055(6) 0.0044(7)
C43 0.0209(9) 0.0248(9) 0.0265(9) 0.0055(7) 0.0093(7) 0.0005(7)
C44 0.0264(10) 0.0205(9) 0.0355(10) 0.0057(8) 0.0079(8) -0.0010(8)
C45 0.0337(11) 0.0189(9) 0.0400(11) 0.0068(8) 0.0069(9) 0.0101(8)
C46 0.0335(11) 0.0245(9) 0.0286(10) 0.0076(8) 0.0057(8) 0.0123(8)
C47 0.0174(8) 0.0199(8) 0.0232(8) 0.0058(7) 0.0036(7) 0.0061(7)

loop_
_atom_type_symbol
_atom_type_description
_atom_type_scat_dispersion_real
_atom_type_scat_dispersion_imag
_atom_type_scat_source
C C 0.0033 0.0016 'International Tables Vol C Tables 4.2.6.8 and 6.1.1.4'
H H 0.0000 0.0000 'International Tables Vol C Tables 4.2.6.8 and 6.1.1.4'
N N 0.0061 0.0033 'International Tables Vol C Tables 4.2.6.8 and 6.1.1.4'
O O 0.0106 0.0060 'International Tables Vol C Tables 4.2.6.8 and 6.1.1.4'

loop_
_geom_angle_atom_site_label_1
_geom_angle_atom_site_label_2
_geom_angle_atom_site_label_3
_geom_angle_site_symmetry_1
_geom_angle_site_symmetry_3
_geom_angle
_geom_angle_publ_flag
C8 O1 C13 . . 113.93(12) ?
C30 O2 C39 . . 114.29(12) ?
N2 N1 C1 . . 102.29(14) ?
N3 N2 N1 . . 117.53(14) ?
N3 N2 C7 . . 120.33(13) ?
N1 N2 C7 . . 122.11(13) ?
N2 N3 C6 . . 102.41(13) ?
N5 N4 C42 . . 102.34(13) ?
N6 N5 N4 . . 117.52(13) ?
N6 N5 C29 . . 122.02(12) ?
N4 N5 C29 . . 120.13(13) ?
N5 N6 C47 . . 102.38(13) ?
N1 C1 C6 . . 108.80(15) ?
N1 C1 C2 . . 130.06(18) ?
C6 C1 C2 . . 121.14(18) ?
C3 C2 C1 . . 116.6(2) ?
C3 C2 H2 . . 121.7 ?
C1 C2 H2 . . 121.7 ?
C2 C3 C4 . . 122.51(19) ?
C2 C3 H3 . . 118.7 ?
C4 C3 H3 . . 118.7 ?
C5 C4 C3 . . 121.61(19) ?
C5 C4 H4 . . 119.2 ?
C3 C4 H4 . . 119.2 ?
C4 C5 C6 . . 116.91(19) ?
C4 C5 H5 . . 121.5 ?
C6 C5 H5 . . 121.5 ?
N3 C6 C1 . . 108.96(15) ?
N3 C6 C5 . . 129.86(17) ?
C1 C6 C5 . . 121.17(17) ?
C12 C7 C8 . . 121.83(15) ?
C12 C7 N2 . . 118.48(14) ?
C8 C7 N2 . . 119.63(14) ?
O1 C8 C7 . . 119.86(14) ?
O1 C8 C9 . . 120.97(14) ?
C7 C8 C9 . . 118.90(15) ?
C10 C9 C8 . . 118.53(14) ?
C10 C9 C24 . . 120.36(14) ?
C8 C9 C24 . . 120.71(14) ?
C9 C10 C11 . . 123.25(15) ?
C9 C10 H10 . . 118.4 ?
C11 C10 H10 . . 118.4 ?
C12 C11 C10 . . 117.22(15) ?
C12 C11 C16 . . 122.74(14) ?
C10 C11 C16 . . 120.02(14) ?
C7 C12 C11 . . 120.26(15) ?
C7 C12 H12 . . 119.9 ?
C11 C12 H12 . . 119.9 ?
O1 C13 C14 . . 107.94(13) ?
O1 C13 H13A . . 110.1 ?
C14 C13 H13A . . 110.1 ?
O1 C13 H13B . . 110.1 ?
C14 C13 H13B . . 110.1 ?
H13A C13 H13B . . 108.4 ?
C15 C14 C13 . . 178.8(2) ?
C14 C15 H15 . . 177.3(14) ?
C11 C16 C18 . . 112.27(14) ?
C11 C16 C17 . . 107.74(13) ?
C18 C16 C17 . . 107.06(14) ?
C11 C16 C19 . . 111.17(13) ?
C18 C16 C19 . . 111.89(13) ?
C17 C16 C19 . . 106.36(13) ?
C16 C17 H17A . . 109.5 ?
C16 C17 H17B . . 109.5 ?
H17A C17 H17B . . 109.5 ?
C16 C17 H17C . . 109.5 ?
H17A C17 H17C . . 109.5 ?
H17B C17 H17C . . 109.5 ?
C16 C18 H18A . . 109.5 ?
C16 C18 H18B . . 109.5 ?
H18A C18 H18B . . 109.5 ?
C16 C18 H18C . . 109.5 ?
H18A C18 H18C . . 109.5 ?
H18B C18 H18C . . 109.5 ?
C20 C19 C16 . . 123.93(14) ?
C20 C19 H19A . . 106.3 ?
C16 C19 H19A . . 106.3 ?
C20 C19 H19B . . 106.3 ?
C16 C19 H19B . . 106.3 ?
H19A C19 H19B . . 106.4 ?
C21 C20 C23 . . 110.31(18) ?
C21 C20 C22 . . 107.26(15) ?
C23 C20 C22 . . 107.14(16) ?
C21 C20 C19 . . 113.27(15) ?
C23 C20 C19 . . 112.49(15) ?
C22 C20 C19 . . 105.95(15) ?
C20 C21 H21A . . 109.5 ?
C20 C21 H21B . . 109.5 ?
H21A C21 H21B . . 109.5 ?
C20 C21 H21C . . 109.5 ?
H21A C21 H21C . . 109.5 ?
H21B C21 H21C . . 109.5 ?
C20 C22 H22A . . 109.5 ?
C20 C22 H22B . . 109.5 ?
H22A C22 H22B . . 109.5 ?
C20 C22 H22C . . 109.5 ?
H22A C22 H22C . . 109.5 ?
H22B C22 H22C . . 109.5 ?
C20 C23 H23A . . 109.5 ?
C20 C23 H23B . . 109.5 ?
H23A C23 H23B . . 109.5 ?
C20 C23 H23C . . 109.5 ?
H23A C23 H23C . . 109.5 ?
H23B C23 H23C . . 109.5 ?
C25 C24 C9 . . 108.40(13) ?
C25 C24 H24A . . 110.0 ?
C9 C24 H24A . . 110.0 ?
C25 C24 H24B . . 110.0 ?
C9 C24 H24B . . 110.0 ?
H24A C24 H24B . . 108.4 ?
C26 C25 C30 . . 119.10(14) ?
C26 C25 C24 . . 120.18(14) ?
C30 C25 C24 . . 120.62(15) ?
C25 C26 C27 . . 122.80(15) ?
C25 C26 H26 . . 118.6 ?
C27 C26 H26 . . 118.6 ?
C28 C27 C26 . . 117.44(15) ?
C28 C27 C31 . . 122.76(14) ?
C26 C27 C31 . . 119.78(14) ?
C29 C28 C27 . . 120.53(15) ?
C29 C28 H28 . . 119.7 ?
C27 C28 H28 . . 119.7 ?
C28 C29 C30 . . 121.39(15) ?
C28 C29 N5 . . 117.37(14) ?
C30 C29 N5 . . 121.24(15) ?
O2 C30 C29 . . 122.25(14) ?
O2 C30 C25 . . 119.07(14) ?
C29 C30 C25 . . 118.66(15) ?
C27 C31 C33 . . 112.41(14) ?
C27 C31 C32 . . 107.48(14) ?
C33 C31 C32 . . 107.02(14) ?
C27 C31 C34 . . 111.73(13) ?
C33 C31 C34 . . 111.62(14) ?
C32 C31 C34 . . 106.16(14) ?
C31 C32 H32A . . 109.5 ?
C31 C32 H32B . . 109.5 ?
H32A C32 H32B . . 109.5 ?
C31 C32 H32C . . 109.5 ?
H32A C32 H32C . . 109.5 ?
H32B C32 H32C . . 109.5 ?
C31 C33 H33A . . 109.5 ?
C31 C33 H33B . . 109.5 ?
H33A C33 H33B . . 109.5 ?
C31 C33 H33C . . 109.5 ?
H33A C33 H33C . . 109.5 ?
H33B C33 H33C . . 109.5 ?
C35 C34 C31 . . 123.94(15) ?
C35 C34 H34A . . 106.3 ?
C31 C34 H34A . . 106.3 ?
C35 C34 H34B . . 106.3 ?
C31 C34 H34B . . 106.3 ?
H34A C34 H34B . . 106.4 ?
C36 C35 C38 . . 108.52(18) ?
C36 C35 C37 . . 107.67(16) ?
C38 C35 C37 . . 107.99(18) ?
C36 C35 C34 . . 113.78(15) ?
C38 C35 C34 . . 113.00(15) ?
C37 C35 C34 . . 105.57(17) ?
C35 C36 H36A . . 109.5 ?
C35 C36 H36B . . 109.5 ?
H36A C36 H36B . . 109.5 ?
C35 C36 H36C . . 109.5 ?
H36A C36 H36C . . 109.5 ?
H36B C36 H36C . . 109.5 ?
C35 C37 H37A . . 109.5 ?
C35 C37 H37B . . 109.5 ?
H37A C37 H37B . . 109.5 ?
C35 C37 H37C . . 109.5 ?
H37A C37 H37C . . 109.5 ?
H37B C37 H37C . . 109.5 ?
C35 C38 H38A . . 109.5 ?
C35 C38 H38B . . 109.5 ?
H38A C38 H38B . . 109.5 ?
C35 C38 H38C . . 109.5 ?
H38A C38 H38C . . 109.5 ?
H38B C38 H38C . . 109.5 ?
O2 C39 C40 . . 110.99(13) ?
O2 C39 H39A . . 109.4 ?
C40 C39 H39A . . 109.4 ?
O2 C39 H39B . . 109.4 ?
C40 C39 H39B . . 109.4 ?
H39A C39 H39B . . 108.0 ?
C41 C40 C39 . . 178.5(2) ?
C40 C41 H41 . . 178.0(16) ?
N4 C42 C47 . . 108.93(14) ?
N4 C42 C43 . . 130.09(16) ?
C47 C42 C43 . . 120.94(16) ?
C44 C43 C42 . . 116.72(17) ?
C44 C43 H43 . . 121.6 ?
C42 C43 H43 . . 121.6 ?
C43 C44 C45 . . 122.34(16) ?
C43 C44 H44 . . 118.8 ?
C45 C44 H44 . . 118.8 ?
C46 C45 C44 . . 121.85(18) ?
C46 C45 H45 . . 119.1 ?
C44 C45 H45 . . 119.1 ?
C45 C46 C47 . . 116.80(18) ?
C45 C46 H46 . . 121.6 ?
C47 C46 H46 . . 121.6 ?
N6 C47 C42 . . 108.82(15) ?
N6 C47 C46 . . 129.79(16) ?
C42 C47 C46 . . 121.34(15) ?

loop_
_geom_bond_atom_site_label_1
_geom_bond_atom_site_label_2
_geom_bond_site_symmetry_2
_geom_bond_distance
_geom_bond_publ_flag
O1 C8 . 1.3795(19) ?
O1 C13 . 1.4442(19) ?
O2 C30 . 1.3801(19) ?
O2 C39 . 1.4446(19) ?
N1 N2 . 1.3342(19) ?
N1 C1 . 1.355(2) ?
N2 N3 . 1.3343(19) ?
N2 C7 . 1.429(2) ?
N3 C6 . 1.350(2) ?
N4 N5 . 1.3375(18) ?
N4 C42 . 1.351(2) ?
N5 N6 . 1.3350(19) ?
N5 C29 . 1.434(2) ?
N6 C47 . 1.353(2) ?
C1 C6 . 1.406(3) ?
C1 C2 . 1.413(3) ?
C2 C3 . 1.361(3) ?
C2 H2 . 0.9500 ?
C3 C4 . 1.420(3) ?
C3 H3 . 0.9500 ?
C4 C5 . 1.367(3) ?
C4 H4 . 0.9500 ?
C5 C6 . 1.412(2) ?
C5 H5 . 0.9500 ?
C7 C12 . 1.386(2) ?
C7 C8 . 1.390(2) ?
C8 C9 . 1.401(2) ?
C9 C10 . 1.384(2) ?
C9 C24 . 1.521(2) ?
C10 C11 . 1.401(2) ?
C10 H10 . 0.9500 ?
C11 C12 . 1.394(2) ?
C11 C16 . 1.528(2) ?
C12 H12 . 0.9500 ?
C13 C14 . 1.462(2) ?
C13 H13A . 0.9900 ?
C13 H13B . 0.9900 ?
C14 C15 . 1.175(3) ?
C15 H15 . 0.951(19) ?
C16 C18 . 1.538(2) ?
C16 C17 . 1.540(2) ?
C16 C19 . 1.558(2) ?
C17 H17A . 0.9800 ?
C17 H17B . 0.9800 ?
C17 H17C . 0.9800 ?
C18 H18A . 0.9800 ?
C18 H18B . 0.9800 ?
C18 H18C . 0.9800 ?
C19 C20 . 1.551(2) ?
C19 H19A . 0.9900 ?
C19 H19B . 0.9900 ?
C20 C21 . 1.521(3) ?
C20 C23 . 1.530(3) ?
C20 C22 . 1.536(2) ?
C21 H21A . 0.9800 ?
C21 H21B . 0.9800 ?
C21 H21C . 0.9800 ?
C22 H22A . 0.9800 ?
C22 H22B . 0.9800 ?
C22 H22C . 0.9800 ?
C23 H23A . 0.9800 ?
C23 H23B . 0.9800 ?
C23 H23C . 0.9800 ?
C24 C25 . 1.519(2) ?
C24 H24A . 0.9900 ?
C24 H24B . 0.9900 ?
C25 C26 . 1.385(2) ?
C25 C30 . 1.395(2) ?
C26 C27 . 1.396(2) ?
C26 H26 . 0.9500 ?
C27 C28 . 1.389(2) ?
C27 C31 . 1.529(2) ?
C28 C29 . 1.389(2) ?
C28 H28 . 0.9500 ?
C29 C30 . 1.394(2) ?
C31 C33 . 1.532(2) ?
C31 C32 . 1.544(2) ?
C31 C34 . 1.556(2) ?
C32 H32A . 0.9800 ?
C32 H32B . 0.9800 ?
C32 H32C . 0.9800 ?
C33 H33A . 0.9800 ?
C33 H33B . 0.9800 ?
C33 H33C . 0.9800 ?
C34 C35 . 1.547(3) ?
C34 H34A . 0.9900 ?
C34 H34B . 0.9900 ?
C35 C36 . 1.521(3) ?
C35 C38 . 1.530(3) ?
C35 C37 . 1.537(3) ?
C36 H36A . 0.9800 ?
C36 H36B . 0.9800 ?
C36 H36C . 0.9800 ?
C37 H37A . 0.9800 ?
C37 H37B . 0.9800 ?
C37 H37C . 0.9800 ?
C38 H38A . 0.9800 ?
C38 H38B . 0.9800 ?
C38 H38C . 0.9800 ?
C39 C40 . 1.460(2) ?
C39 H39A . 0.9900 ?
C39 H39B . 0.9900 ?
C40 C41 . 1.183(3) ?
C41 H41 . 0.956(10) ?
C42 C47 . 1.410(2) ?
C42 C43 . 1.414(2) ?
C43 C44 . 1.362(3) ?
C43 H43 . 0.9500 ?
C44 C45 . 1.422(3) ?
C44 H44 . 0.9500 ?
C45 C46 . 1.364(3) ?
C45 H45 . 0.9500 ?
C46 C47 . 1.411(2) ?
C46 H46 . 0.9500 ?

loop_
_geom_hbond_atom_site_label_D
_geom_hbond_atom_site_label_H
_geom_hbond_atom_site_label_A
_geom_hbond_site_symmetry_A
_geom_hbond_distance_DH
_geom_hbond_distance_HA
_geom_hbond_distance_DA
_geom_hbond_angle_DHA
_geom_hbond_publ_flag
C41 H41 N3 1_455 0.960(10) 2.380(10) 3.283(3) 158(2) yes

loop_
_geom_torsion_atom_site_label_1
_geom_torsion_atom_site_label_2
_geom_torsion_atom_site_label_3
_geom_torsion_atom_site_label_4
_geom_torsion_site_symmetry_1
_geom_torsion_site_symmetry_2
_geom_torsion_site_symmetry_3
_geom_torsion_site_symmetry_4
_geom_torsion
_geom_torsion_publ_flag
C1 N1 N2 N3 . . . . 0.61(18) ?
C1 N1 N2 C7 . . . . -177.38(14) ?
N1 N2 N3 C6 . . . . -0.50(18) ?
C7 N2 N3 C6 . . . . 177.52(14) ?
C42 N4 N5 N6 . . . . 0.14(18) ?
C42 N4 N5 C29 . . . . 173.68(14) ?
N4 N5 N6 C47 . . . . -0.13(18) ?
C29 N5 N6 C47 . . . . -173.53(14) ?
N2 N1 C1 C6 . . . . -0.44(18) ?
N2 N1 C1 C2 . . . . 179.75(19) ?
N1 C1 C2 C3 . . . . -178.54(19) ?
C6 C1 C2 C3 . . . . 1.7(3) ?
C1 C2 C3 C4 . . . . -1.1(3) ?
C2 C3 C4 C5 . . . . -0.4(3) ?
C3 C4 C5 C6 . . . . 1.2(3) ?
N2 N3 C6 C1 . . . . 0.17(17) ?
N2 N3 C6 C5 . . . . -178.86(17) ?
N1 C1 C6 N3 . . . . 0.2(2) ?
C2 C1 C6 N3 . . . . -179.99(16) ?
N1 C1 C6 C5 . . . . 179.31(15) ?
C2 C1 C6 C5 . . . . -0.9(3) ?
C4 C5 C6 N3 . . . . 178.34(17) ?
C4 C5 C6 C1 . . . . -0.6(3) ?
N3 N2 C7 C12 . . . . 55.3(2) ?
N1 N2 C7 C12 . . . . -126.81(16) ?
N3 N2 C7 C8 . . . . -122.00(16) ?
N1 N2 C7 C8 . . . . 55.9(2) ?
C13 O1 C8 C7 . . . . -104.28(16) ?
C13 O1 C8 C9 . . . . 81.71(17) ?
C12 C7 C8 O1 . . . . -174.05(13) ?
N2 C7 C8 O1 . . . . 3.1(2) ?
C12 C7 C8 C9 . . . . 0.1(2) ?
N2 C7 C8 C9 . . . . 177.24(13) ?
O1 C8 C9 C10 . . . . 174.77(13) ?
C7 C8 C9 C10 . . . . 0.7(2) ?
O1 C8 C9 C24 . . . . 2.0(2) ?
C7 C8 C9 C24 . . . . -172.06(14) ?
C8 C9 C10 C11 . . . . -1.3(2) ?
C24 C9 C10 C11 . . . . 171.51(14) ?
C9 C10 C11 C12 . . . . 1.0(2) ?
C9 C10 C11 C16 . . . . -177.59(14) ?
C8 C7 C12 C11 . . . . -0.4(2) ?
N2 C7 C12 C11 . . . . -177.54(14) ?
C10 C11 C12 C7 . . . . -0.2(2) ?
C16 C11 C12 C7 . . . . 178.39(14) ?
C8 O1 C13 C14 . . . . -149.87(14) ?
C12 C11 C16 C18 . . . . 6.2(2) ?
C10 C11 C16 C18 . . . . -175.24(14) ?
C12 C11 C16 C17 . . . . 123.87(16) ?
C10 C11 C16 C17 . . . . -57.60(18) ?
C12 C11 C16 C19 . . . . -119.96(16) ?
C10 C11 C16 C19 . . . . 58.56(19) ?
C11 C16 C19 C20 . . . . 62.8(2) ?
C18 C16 C19 C20 . . . . -63.7(2) ?
C17 C16 C19 C20 . . . . 179.77(15) ?
C16 C19 C20 C21 . . . . -58.9(2) ?
C16 C19 C20 C23 . . . . 67.1(2) ?
C16 C19 C20 C22 . . . . -176.18(15) ?
C10 C9 C24 C25 . . . . -88.59(17) ?
C8 C9 C24 C25 . . . . 84.04(17) ?
C9 C24 C25 C26 . . . . -85.49(18) ?
C9 C24 C25 C30 . . . . 90.85(17) ?
C30 C25 C26 C27 . . . . -3.1(2) ?
C24 C25 C26 C27 . . . . 173.28(14) ?
C25 C26 C27 C28 . . . . 1.7(2) ?
C25 C26 C27 C31 . . . . -176.83(14) ?
C26 C27 C28 C29 . . . . 0.0(2) ?
C31 C27 C28 C29 . . . . 178.46(14) ?
C27 C28 C29 C30 . . . . -0.2(2) ?
C27 C28 C29 N5 . . . . -179.48(14) ?
N6 N5 C29 C28 . . . . 138.04(15) ?
N4 N5 C29 C28 . . . . -35.2(2) ?
N6 N5 C29 C30 . . . . -41.3(2) ?
N4 N5 C29 C30 . . . . 145.51(15) ?
C39 O2 C30 C29 . . . . -65.62(19) ?
C39 O2 C30 C25 . . . . 116.27(15) ?
C28 C29 C30 O2 . . . . -179.32(14) ?
N5 C29 C30 O2 . . . . 0.0(2) ?
C28 C29 C30 C25 . . . . -1.2(2) ?
N5 C29 C30 C25 . . . . 178.07(14) ?
C26 C25 C30 O2 . . . . -179.05(13) ?
C24 C25 C30 O2 . . . . 4.6(2) ?
C26 C25 C30 C29 . . . . 2.8(2) ?
C24 C25 C30 C29 . . . . -173.61(14) ?
C28 C27 C31 C33 . . . . 0.1(2) ?
C26 C27 C31 C33 . . . . 178.55(15) ?
C28 C27 C31 C32 . . . . 117.60(17) ?
C26 C27 C31 C32 . . . . -63.94(19) ?
C28 C27 C31 C34 . . . . -126.31(16) ?
C26 C27 C31 C34 . . . . 52.1(2) ?
C27 C31 C34 C35 . . . . 63.8(2) ?
C33 C31 C34 C35 . . . . -63.1(2) ?
C32 C31 C34 C35 . . . . -179.34(16) ?
C31 C34 C35 C36 . . . . -56.0(2) ?
C31 C34 C35 C38 . . . . 68.3(2) ?
C31 C34 C35 C37 . . . . -173.84(17) ?
C30 O2 C39 C40 . . . . -102.14(16) ?
N5 N4 C42 C47 . . . . -0.09(17) ?
N5 N4 C42 C43 . . . . -177.86(17) ?
N4 C42 C43 C44 . . . . 176.48(17) ?
C47 C42 C43 C44 . . . . -1.1(2) ?
C42 C43 C44 C45 . . . . 0.9(3) ?
C43 C44 C45 C46 . . . . 0.0(3) ?
C44 C45 C46 C47 . . . . -0.8(3) ?
N5 N6 C47 C42 . . . . 0.06(17) ?
N5 N6 C47 C46 . . . . 177.52(18) ?
N4 C42 C47 N6 . . . . 0.02(19) ?
C43 C42 C47 N6 . . . . 178.03(15) ?
N4 C42 C47 C46 . . . . -177.70(16) ?
C43 C42 C47 C46 . . . . 0.3(3) ?
C45 C46 C47 N6 . . . . -176.57(18) ?
C45 C46 C47 C42 . . . . 0.6(3) ?

loop_
_cod_related_entry_id
_cod_related_entry_database
_cod_related_entry_code
1 ChemSpider 30656564
